data_1552659
loop_
_publ_author_name
'Ge, Zhan-Peng'
'Liu, Hong-Chun'
'Wang, Guo-Cai'
'Liu, Qun-Fang'
'Xu, Cheng-Hui'
'Ding, Jian'
'Fan, Yao-Yue'
'Yue, Jian-Min'

_publ_section_title
;
 17- nor-Cephalotane-Type Diterpenoids from Cephalotaxus fortunei.
;
_journal_issue 6
_journal_name_full 'Journal of natural products'
_journal_page_first 1565
_journal_page_last 1575
_journal_paper_doi 10.1021/acs.jnatprod.9b00059
_journal_volume 82
_journal_year 2019
_chemical_absolute_configuration rmad
_chemical_formula_moiety 'C19 H24 O5, 2(H2 O)'
_chemical_formula_sum 'C19 H28 O7'
_chemical_formula_weight 368.41
_space_group_crystal_system monoclinic
_space_group_IT_number 5
_space_group_name_Hall 'C 2y'
_space_group_name_H-M_alt 'C 1 2 1'
_atom_sites_solution_hydrogens mixed
_atom_sites_solution_primary dual
_audit_creation_date 2018-10-09
_audit_creation_method
;
Olex2 1.2
(compiled 2018.05.29 svn.r3508 for OlexSys, GUI svn.r5506)
;
_cell_angle_alpha 90
_cell_angle_beta 106.5500(10)
_cell_angle_gamma 90
_cell_formula_units_Z 4
_cell_length_a 18.8453(3)
_cell_length_b 10.1003(2)
_cell_length_c 9.7629(2)
_cell_measurement_reflns_used 9913
_cell_measurement_temperature 170(2)
_cell_measurement_theta_max 54.878
_cell_measurement_theta_min 8.132
_cell_volume 1781.31(6)
_computing_cell_refinement 'SAINT v8.37A (Bruker, 2015)'
_computing_data_reduction 'SAINT v8.37A (Bruker, 2015)'
_computing_molecular_graphics 'Olex2 (Dolomanov et al., 2009)'
_computing_publication_material 'Olex2 (Dolomanov et al., 2009)'
_computing_structure_refinement 'ShelXL (Sheldrick, 2015)'
_computing_structure_solution 'ShelXT (Sheldrick, 2015)'
_diffrn_ambient_temperature 169.96
_diffrn_measured_fraction_theta_full 0.959
_diffrn_measured_fraction_theta_max 0.961
_diffrn_measurement_device_type 'Bruker D8 Venture'
_diffrn_measurement_method '\f and \w scans'
_diffrn_radiation_type GaK\a
_diffrn_radiation_wavelength 1.34139
_diffrn_reflns_av_R_equivalents 0.0282
_diffrn_reflns_av_unetI/netI 0.0246
_diffrn_reflns_Laue_measured_fraction_full 0.959
_diffrn_reflns_Laue_measured_fraction_max 0.961
_diffrn_reflns_limit_h_max 22
_diffrn_reflns_limit_h_min -22
_diffrn_reflns_limit_k_max 12
_diffrn_reflns_limit_k_min -12
_diffrn_reflns_limit_l_max 11
_diffrn_reflns_limit_l_min -11
_diffrn_reflns_number 11486
_diffrn_reflns_point_group_measured_fraction_full 0.958
_diffrn_reflns_point_group_measured_fraction_max 0.960
_diffrn_reflns_theta_full 53.594
_diffrn_reflns_theta_max 54.853
_diffrn_reflns_theta_min 8.129
_diffrn_standards_number 0
_exptl_absorpt_coefficient_mu 0.555
_exptl_absorpt_correction_T_max 0.7508
_exptl_absorpt_correction_T_min 0.6018
_exptl_absorpt_correction_type multi-scan
_exptl_absorpt_process_details
'SADABS-2016/2 (Bruker,2016/2) was used for absorption correction. wR2(int) was 0.1227 before and 0.0432 after correction. The Ratio of minimum to maximum transmission is 0.8015. The \l/2 correction factor is Not present.'
_exptl_crystal_colour colourless
_exptl_crystal_density_diffrn 1.374
_exptl_crystal_description block
_exptl_crystal_F_000 792
_exptl_crystal_size_max 0.2
_exptl_crystal_size_mid 0.18
_exptl_crystal_size_min 0.15
_refine_diff_density_max 0.194
_refine_diff_density_min -0.252
_refine_diff_density_rms 0.031
_refine_ls_abs_structure_details
;
 Flack x determined using 1500 quotients [(I+)-(I-)]/[(I+)+(I-)]
 (Parsons, Flack and Wagner, Acta Cryst. B69 (2013) 249-259).
;
_refine_ls_abs_structure_Flack 0.07(4)
_refine_ls_extinction_method none
_refine_ls_goodness_of_fit_ref 1.067
_refine_ls_hydrogen_treatment mixed
_refine_ls_matrix_type full
_refine_ls_number_parameters 253
_refine_ls_number_reflns 3240
_refine_ls_number_restraints 1
_refine_ls_restrained_S_all 1.067
_refine_ls_R_factor_all 0.0281
_refine_ls_R_factor_gt 0.0280
_refine_ls_shift/su_max 0.045
_refine_ls_shift/su_mean 0.002
_refine_ls_structure_factor_coef Fsqd
_refine_ls_weighting_details 'w=1/[\s^2^(Fo^2^)+(0.0425P)^2^+0.6083P] where P=(Fo^2^+2Fc^2^)/3'
_refine_ls_weighting_scheme calc
_refine_ls_wR_factor_gt 0.0743
_refine_ls_wR_factor_ref 0.0744
_reflns_Friedel_coverage 0.884
_reflns_Friedel_fraction_full 0.956
_reflns_Friedel_fraction_max 0.958
_reflns_number_gt 3227
_reflns_number_total 3240
_reflns_threshold_expression 'I > 2\s(I)'
_cod_data_source_file np9b00059_si_006.cif
_cod_data_source_block mjl18486_0m
_cod_database_code 1552659
_shelx_shelxl_version_number 2016/6
_shelx_space_group_comment
;
The symmetry employed for this shelxl refinement is uniquely defined
by the following loop, which should always be used as a source of
symmetry information in preference to the above space-group names.
They are only intended as comments.
;
_shelx_estimated_absorpt_t_max 0.921
_shelx_estimated_absorpt_t_min 0.897
_olex2_refinement_description
;
1. Fixed Uiso
 At 1.2 times of:
  All C(H) groups, All C(H,H) groups
 At 1.5 times of:
  All C(H,H,H) groups, All O(H) groups, All O(H,H) groups
2.a Free rotating group:
 O7(H7C,H7D)
2.b Ternary CH refined with riding coordinates:
 C1(H1A), C2(H2), C3(H3), C4(H4A), C8(H8), C10(H10), C12(H12), C14(H14)
2.c Secondary CH2 refined with riding coordinates:
 C6(H6A,H6B), C7(H7A,H7B), C13(H13A,H13B), C15(H15A,H15B)
2.d Idealised Me refined as rotating group:
 C16(H16A,H16B,H16C), C19(H19A,H19B,H19C)
2.e Idealised tetrahedral OH refined as rotating group:
 O1(H1)
;
_olex2_submission_special_instructions 'No special instructions were received'

loop_
_space_group_symop_operation_xyz
'x, y, z'
'-x, y, -z'
'x+1/2, y+1/2, z'
'-x+1/2, y+1/2, -z'

loop_
_atom_site_label
_atom_site_type_symbol
_atom_site_fract_x
_atom_site_fract_y
_atom_site_fract_z
_atom_site_U_iso_or_equiv
_atom_site_adp_type
_atom_site_occupancy
_atom_site_site_symmetry_order
_atom_site_calc_flag
_atom_site_refinement_flags_posn
O1 O 0.28050(9) 0.42323(14) 0.46984(15) 0.0305(3) Uani 1 1 d .
H1 H 0.301379 0.421165 0.558173 0.046 Uiso 1 1 calc GR
O2 O 0.21777(7) 0.15904(13) 0.21264(16) 0.0251(3) Uani 1 1 d .
O3 O 0.28503(8) 0.00963(14) 0.14212(15) 0.0293(3) Uani 1 1 d .
O4 O 0.53379(8) 0.71751(18) 0.14381(17) 0.0332(4) Uani 1 1 d .
O5 O 0.19763(7) 0.60781(14) 0.20835(16) 0.0251(3) Uani 1 1 d .
C1 C 0.23518(10) 0.38615(18) 0.15932(19) 0.0187(4) Uani 1 1 d .
H1A H 0.195000 0.377010 0.067408 0.022 Uiso 1 1 calc R
C2 C 0.21918(10) 0.29316(18) 0.2701(2) 0.0223(4) Uani 1 1 d .
H2 H 0.170151 0.315072 0.284966 0.027 Uiso 1 1 calc R
C3 C 0.27938(10) 0.29454(19) 0.4126(2) 0.0225(4) Uani 1 1 d .
H3 H 0.265963 0.229864 0.478655 0.027 Uiso 1 1 calc R
C4 C 0.35395(10) 0.25183(18) 0.38823(19) 0.0196(4) Uani 1 1 d .
H4A H 0.389261 0.327689 0.415521 0.024 Uiso 1 1 calc R
C5 C 0.34207(10) 0.22235(18) 0.22678(19) 0.0187(4) Uani 1 1 d .
C6 C 0.41247(11) 0.18804(19) 0.1870(2) 0.0250(4) Uani 1 1 d .
H6A H 0.400165 0.169706 0.083276 0.030 Uiso 1 1 calc R
H6B H 0.435104 0.107360 0.238979 0.030 Uiso 1 1 calc R
C7 C 0.46774(11) 0.3033(2) 0.2253(2) 0.0260(4) Uani 1 1 d .
H7A H 0.509171 0.283538 0.184959 0.031 Uiso 1 1 calc R
H7B H 0.488412 0.305308 0.330583 0.031 Uiso 1 1 calc R
C8 C 0.43862(10) 0.44439(19) 0.1752(2) 0.0196(4) Uani 1 1 d .
H8 H 0.441499 0.457216 0.075360 0.024 Uiso 1 1 calc R
C9 C 0.35900(9) 0.46232(18) 0.17507(17) 0.0167(4) Uani 1 1 d .
C10 C 0.30861(10) 0.34433(17) 0.13586(19) 0.0179(4) Uani 1 1 d .
H10 H 0.300645 0.323157 0.032514 0.022 Uiso 1 1 calc R
C11 C 0.32354(9) 0.56871(18) 0.20608(18) 0.0174(4) Uani 1 1 d .
C12 C 0.34971(10) 0.70883(18) 0.2349(2) 0.0211(4) Uani 1 1 d .
H12 H 0.306067 0.766214 0.189776 0.025 Uiso 1 1 calc R
C13 C 0.40901(10) 0.74329(19) 0.1609(2) 0.0216(4) Uani 1 1 d .
H13A H 0.392885 0.708311 0.062117 0.026 Uiso 1 1 calc R
H13B H 0.411777 0.840874 0.154359 0.026 Uiso 1 1 calc R
C14 C 0.48650(10) 0.69073(19) 0.2334(2) 0.0223(4) Uani 1 1 d .
H14 H 0.506406 0.741744 0.323999 0.027 Uiso 1 1 calc R
C15 C 0.49135(10) 0.54345(19) 0.2724(2) 0.0229(4) Uani 1 1 d .
H15A H 0.484333 0.535727 0.368804 0.027 Uiso 1 1 calc R
H15B H 0.542499 0.514085 0.280506 0.027 Uiso 1 1 calc R
C16 C 0.37248(12) 0.7418(2) 0.3946(2) 0.0318(5) Uani 1 1 d .
H16A H 0.330535 0.726174 0.433152 0.048 Uiso 1 1 calc GR
H16B H 0.387392 0.834894 0.408285 0.048 Uiso 1 1 calc GR
H16C H 0.414073 0.685268 0.444648 0.048 Uiso 1 1 calc GR
C18 C 0.28191(11) 0.11891(19) 0.1889(2) 0.0212(4) Uani 1 1 d .
C19 C 0.38673(12) 0.1344(2) 0.4841(2) 0.0277(4) Uani 1 1 d .
H19A H 0.352996 0.058685 0.459189 0.042 Uiso 1 1 calc GR
H19B H 0.393558 0.158567 0.584248 0.042 Uiso 1 1 calc GR
H19C H 0.434659 0.110718 0.470336 0.042 Uiso 1 1 calc GR
C20 C 0.24661(10) 0.53239(18) 0.19751(19) 0.0187(4) Uani 1 1 d .
O6 O 0.33878(9) 0.37522(17) 0.76039(16) 0.0309(3) Uani 1 1 d .
H6C H 0.322(2) 0.296(4) 0.772(4) 0.052(9) Uiso 1 1 d .
H6D H 0.313(2) 0.430(4) 0.796(4) 0.063(10) Uiso 1 1 d .
O7 O 0.55019(9) 0.9914(2) 0.1344(2) 0.0442(4) Uani 1 1 d .
H7C H 0.536397 0.986442 0.212029 0.066 Uiso 1 1 d G
H7D H 0.592275 1.033035 0.152336 0.066 Uiso 1 1 d G
H4 H 0.525(4) 0.802(9) 0.125(7) 0.15(3) Uiso 1 1 d .

loop_
_atom_site_aniso_label
_atom_site_aniso_U_11
_atom_site_aniso_U_22
_atom_site_aniso_U_33
_atom_site_aniso_U_23
_atom_site_aniso_U_13
_atom_site_aniso_U_12
O1 0.0441(9) 0.0245(8) 0.0246(7) -0.0014(5) 0.0127(6) 0.0073(6)
O2 0.0214(7) 0.0171(6) 0.0355(7) 0.0004(5) 0.0058(5) -0.0042(5)
O3 0.0384(8) 0.0155(7) 0.0313(7) -0.0043(5) 0.0053(6) -0.0035(6)
O4 0.0214(7) 0.0375(9) 0.0449(9) 0.0133(7) 0.0162(6) 0.0000(6)
O5 0.0181(6) 0.0198(7) 0.0383(8) 0.0004(6) 0.0097(6) 0.0027(5)
C1 0.0151(8) 0.0183(9) 0.0217(8) -0.0002(7) 0.0035(7) -0.0011(7)
C2 0.0180(8) 0.0177(9) 0.0325(10) 0.0020(8) 0.0094(8) -0.0012(7)
C3 0.0263(9) 0.0202(9) 0.0239(9) 0.0028(8) 0.0118(7) 0.0012(7)
C4 0.0197(8) 0.0176(8) 0.0215(9) 0.0004(7) 0.0056(7) -0.0013(7)
C5 0.0196(8) 0.0147(8) 0.0215(9) -0.0012(7) 0.0057(7) 0.0001(7)
C6 0.0270(10) 0.0169(9) 0.0340(10) -0.0006(8) 0.0135(8) 0.0051(7)
C7 0.0206(9) 0.0211(10) 0.0396(11) 0.0027(8) 0.0139(8) 0.0050(8)
C8 0.0182(9) 0.0185(9) 0.0240(9) 0.0016(7) 0.0090(7) 0.0012(7)
C9 0.0175(8) 0.0166(8) 0.0158(8) 0.0029(6) 0.0046(6) 0.0003(7)
C10 0.0187(9) 0.0165(9) 0.0181(8) -0.0007(6) 0.0044(7) -0.0004(7)
C11 0.0159(8) 0.0183(8) 0.0176(8) 0.0028(7) 0.0043(6) 0.0005(7)
C12 0.0170(8) 0.0158(9) 0.0312(10) 0.0005(7) 0.0078(7) 0.0008(7)
C13 0.0183(8) 0.0178(8) 0.0281(10) 0.0049(7) 0.0057(7) -0.0011(7)
C14 0.0182(9) 0.0221(9) 0.0267(9) 0.0046(7) 0.0063(7) -0.0017(7)
C15 0.0158(8) 0.0214(10) 0.0297(9) 0.0048(7) 0.0038(7) 0.0008(7)
C16 0.0339(10) 0.0288(10) 0.0369(12) -0.0117(9) 0.0166(9) -0.0071(9)
C18 0.0240(9) 0.0174(8) 0.0196(8) 0.0028(7) 0.0019(7) -0.0010(7)
C19 0.0262(10) 0.0260(10) 0.0284(10) 0.0067(8) 0.0036(8) 0.0025(8)
C20 0.0174(8) 0.0184(9) 0.0200(8) 0.0035(7) 0.0046(6) -0.0006(7)
O6 0.0381(9) 0.0225(7) 0.0357(8) -0.0004(6) 0.0162(7) 0.0022(7)
O7 0.0285(8) 0.0487(11) 0.0579(11) -0.0113(9) 0.0163(7) -0.0124(7)

loop_
_atom_type_symbol
_atom_type_description
_atom_type_scat_dispersion_real
_atom_type_scat_dispersion_imag
_atom_type_scat_source
C C 0.0148 0.0070 'International Tables Vol C Tables 4.2.6.8 and 6.1.1.4'
H H 0.0000 0.0000 'International Tables Vol C Tables 4.2.6.8 and 6.1.1.4'
O O 0.0412 0.0250 'International Tables Vol C Tables 4.2.6.8 and 6.1.1.4'

loop_
_geom_angle_atom_site_label_1
_geom_angle_atom_site_label_2
_geom_angle_atom_site_label_3
_geom_angle
C3 O1 H1 109.5
C18 O2 C2 114.99(14)
C14 O4 H4 101(4)
C2 C1 H1A 109.1
C10 C1 H1A 109.1
C10 C1 C2 107.87(15)
C20 C1 H1A 109.1
C20 C1 C2 117.77(15)
C20 C1 C10 103.54(15)
O2 C2 C1 106.48(15)
O2 C2 H2 110.1
O2 C2 C3 106.60(15)
C1 C2 H2 110.1
C3 C2 C1 113.27(15)
C3 C2 H2 110.1
O1 C3 C2 107.04(15)
O1 C3 H3 108.9
O1 C3 C4 113.85(16)
C2 C3 H3 108.9
C2 C3 C4 109.21(15)
C4 C3 H3 108.9
C3 C4 H4A 108.0
C3 C4 C5 109.45(15)
C5 C4 H4A 108.0
C19 C4 C3 110.36(15)
C19 C4 H4A 108.0
C19 C4 C5 112.85(15)
C6 C5 C4 114.63(15)
C6 C5 C10 106.10(15)
C10 C5 C4 110.30(14)
C18 C5 C4 105.18(14)
C18 C5 C6 115.34(16)
C18 C5 C10 104.87(14)
C5 C6 H6A 109.6
C5 C6 H6B 109.6
C5 C6 C7 110.17(16)
H6A C6 H6B 108.1
C7 C6 H6A 109.6
C7 C6 H6B 109.6
C6 C7 H7A 107.9
C6 C7 H7B 107.9
C6 C7 C8 117.64(16)
H7A C7 H7B 107.2
C8 C7 H7A 107.9
C8 C7 H7B 107.9
C7 C8 H8 108.3
C9 C8 C7 111.80(15)
C9 C8 H8 108.3
C9 C8 C15 112.99(15)
C15 C8 C7 107.14(15)
C15 C8 H8 108.3
C10 C9 C8 117.39(16)
C11 C9 C8 130.74(17)
C11 C9 C10 111.86(15)
C1 C10 C5 111.96(14)
C1 C10 H10 109.2
C5 C10 H10 109.2
C9 C10 C1 106.04(14)
C9 C10 C5 111.17(14)
C9 C10 H10 109.2
C9 C11 C12 129.70(16)
C9 C11 C20 109.39(16)
C20 C11 C12 120.75(16)
C11 C12 H12 106.2
C11 C12 C13 111.78(15)
C11 C12 C16 112.20(16)
C13 C12 H12 106.2
C16 C12 H12 106.2
C16 C12 C13 113.58(16)
C12 C13 H13A 108.4
C12 C13 H13B 108.4
H13A C13 H13B 107.4
C14 C13 C12 115.62(15)
C14 C13 H13A 108.4
C14 C13 H13B 108.4
O4 C14 C13 109.22(15)
O4 C14 H14 107.4
O4 C14 C15 109.27(16)
C13 C14 H14 107.4
C13 C14 C15 115.76(15)
C15 C14 H14 107.4
C8 C15 H15A 107.4
C8 C15 H15B 107.4
C14 C15 C8 119.83(15)
C14 C15 H15A 107.4
C14 C15 H15B 107.4
H15A C15 H15B 106.9
C12 C16 H16A 109.5
C12 C16 H16B 109.5
C12 C16 H16C 109.5
H16A C16 H16B 109.5
H16A C16 H16C 109.5
H16B C16 H16C 109.5
O2 C18 C5 113.30(16)
O3 C18 O2 118.79(18)
O3 C18 C5 127.91(18)
C4 C19 H19A 109.5
C4 C19 H19B 109.5
C4 C19 H19C 109.5
H19A C19 H19B 109.5
H19A C19 H19C 109.5
H19B C19 H19C 109.5
O5 C20 C1 124.53(17)
O5 C20 C11 126.41(17)
C11 C20 C1 108.86(15)
H6C O6 H6D 106(3)
H7C O7 H7D 109.5

loop_
_geom_bond_atom_site_label_1
_geom_bond_atom_site_label_2
_geom_bond_distance
O1 H1 0.8400
O1 C3 1.413(2)
O2 C2 1.464(2)
O2 C18 1.356(2)
O3 C18 1.202(2)
O4 C14 1.441(2)
O4 H4 0.88(9)
O5 C20 1.224(2)
C1 H1A 1.0000
C1 C2 1.526(3)
C1 C10 1.525(2)
C1 C20 1.524(2)
C2 H2 1.0000
C2 C3 1.524(3)
C3 H3 1.0000
C3 C4 1.552(3)
C4 H4A 1.0000
C4 C5 1.556(2)
C4 C19 1.528(3)
C5 C6 1.525(3)
C5 C10 1.544(2)
C5 C18 1.508(2)
C6 H6A 0.9900
C6 H6B 0.9900
C6 C7 1.536(3)
C7 H7A 0.9900
C7 H7B 0.9900
C7 C8 1.555(3)
C8 H8 1.0000
C8 C9 1.511(2)
C8 C15 1.534(3)
C9 C10 1.504(2)
C9 C11 1.345(3)
C10 H10 1.0000
C11 C12 1.499(3)
C11 C20 1.474(2)
C12 H12 1.0000
C12 C13 1.533(3)
C12 C16 1.532(3)
C13 H13A 0.9900
C13 H13B 0.9900
C13 C14 1.525(3)
C14 H14 1.0000
C14 C15 1.532(3)
C15 H15A 0.9900
C15 H15B 0.9900
C16 H16A 0.9800
C16 H16B 0.9800
C16 H16C 0.9800
C19 H19A 0.9800
C19 H19B 0.9800
C19 H19C 0.9800
O6 H6C 0.88(4)
O6 H6D 0.87(4)
O7 H7C 0.8703
O7 H7D 0.8702

loop_
_geom_hbond_atom_site_label_D
_geom_hbond_atom_site_label_H
_geom_hbond_atom_site_label_A
_geom_hbond_distance_DH
_geom_hbond_distance_HA
_geom_hbond_distance_DA
_geom_hbond_angle_DHA
_geom_hbond_site_symmetry_A
O1 H1 O6 0.84 1.95 2.777(2) 166.4 .
O6 H6C O5 0.88(4) 1.95(4) 2.825(2) 170(3) 4_546
O4 H4 O7 0.88(9) 1.97(9) 2.788(3) 154(7) .
